data_1533823
loop_
_publ_author_name
'Sulyanov, S.'
'Maximov, B.'
'Hansen, T.'
'Volk, T.'
'Boysen, H.'
'Schneider, J.'
'Rubinina, N.'

_publ_section_title
;
 Neutron and X-ray study of stoichiometric and doped Li Nb O3 : Zn0.08
;
_journal_name_full 'Appl. Phys. A'
_journal_page_first S1031
_journal_page_last S1033
_journal_volume 74
_journal_year 2002
_chemical_formula_sum 'Li0.94 Nb0.98 O3 Zn0.08'
_chemical_name_systematic '(Li0.94 Zn0.06) ((Nb0.98 Zn0.02) O3)'
_space_group_IT_number 161
_symmetry_space_group_name_Hall 'R 3 -2"c'
_symmetry_space_group_name_H-M 'R 3 c :H'
_cell_angle_alpha 90
_cell_angle_beta 90
_cell_angle_gamma 120
_cell_formula_units_Z 6
_cell_length_a 5.1534
_cell_length_b 5.1534
_cell_length_c 13.8696
_cell_volume 318.994
_citation_journal_id_ASTM APAMFC
_cod_data_source_file Sulyanov_APAMFC_2002_669.cif
_cod_data_source_block Li0.94Nb0.98O3Zn0.08
_cod_original_cell_volume 318.9938
_cod_database_code 1533823

loop_
_symmetry_equiv_pos_as_xyz
x,y,z
-y,x-y,z
-x+y,-x,z
-y,-x,z+1/2
x,x-y,z+1/2
-x+y,y,z+1/2
x+2/3,y+1/3,z+1/3
-y+2/3,x-y+1/3,z+1/3
-x+y+2/3,-x+1/3,z+1/3
-y+2/3,-x+1/3,z+5/6
x+2/3,x-y+1/3,z+5/6
-x+y+2/3,y+1/3,z+5/6
x+1/3,y+2/3,z+2/3
-y+1/3,x-y+2/3,z+2/3
-x+y+1/3,-x+2/3,z+2/3
-y+1/3,-x+2/3,z+7/6
x+1/3,x-y+2/3,z+7/6
-x+y+1/3,y+2/3,z+7/6

loop_
_atom_site_label
_atom_site_type_symbol
_atom_site_fract_x
_atom_site_fract_y
_atom_site_fract_z
_atom_site_occupancy
_atom_site_U_iso_or_equiv
Nb1 Nb+5 0 0 0 0.98 0.0
Li1 Li+1 0 0 0.2823 0.94 0.0
O1 O-2 0.0473 0.3432 0.0635 1 0.0
Zn2 Zn+2 0 0 0 0.02 0.0
Zn1 Zn+2 0 0 0.2823 0.06 0.0
